data_7057303
loop_
_publ_author_name
'Doroshenko, Iaroslav'
'Babiak, Michal'
'Buchholz, Axel'
'G\"orls, Helmar'
'Plass, Winfried'
'Pinkas, Jiri'

_publ_section_title
;
 New molecular heptanuclear cobalt phosphonates: synthesis, structures and
 magnetic properties
;
_journal_issue 12
_journal_name_full 'New Journal of Chemistry'
_journal_page_first 9568
_journal_paper_doi 10.1039/C8NJ00902C
_journal_volume 42
_journal_year 2018
_chemical_formula_sum 'C11 H18 N Na2 O6 P'
_chemical_formula_weight 337.21
_space_group_crystal_system monoclinic
_space_group_IT_number 14
_space_group_name_Hall '-P 2ybc'
_space_group_name_H-M_alt 'P 1 21/c 1'
_symmetry_space_group_name_Hall '-P 2ybc'
_symmetry_space_group_name_H-M 'P 1 21/c 1'
_atom_sites_solution_hydrogens mixed
_audit_creation_method SHELXL-2017/1
_audit_update_record
;
2018-04-13 deposited with the CCDC.
2018-04-19 downloaded from the CCDC.
;
_cell_angle_alpha 90
_cell_angle_beta 96.476(4)
_cell_angle_gamma 90
_cell_formula_units_Z 4
_cell_length_a 14.0925(5)
_cell_length_b 6.3770(2)
_cell_length_c 17.1294(8)
_cell_measurement_reflns_used 3972
_cell_measurement_temperature 120(2)
_cell_measurement_theta_max 28.2120
_cell_measurement_theta_min 2.9010
_cell_volume 1529.56(10)
_computing_cell_refinement 'CrysAlisPro 1.171.38.43 (Rigaku OD, 2015)'
_computing_data_collection
;
Rigaku CrystalClear-SM Expert 2.1 b32 (Rigaku, 2014)
MSCServDetCCD = {5.7.3.4}
;
_computing_data_reduction 'CrysAlisPro 1.171.38.43 (Rigaku OD, 2015)'
_computing_structure_refinement 'SHELXL-2017/1 (Sheldrick, 2017)'
_computing_structure_solution 'SHELXT 2014/5 (Sheldrick, 2014)'
_diffrn_ambient_temperature 120(2)
_diffrn_measured_fraction_theta_full 0.996
_diffrn_measured_fraction_theta_max 0.996
_diffrn_measurement_device_type 'AFC11 (Right): Eulerian 3 circle'
_diffrn_measurement_method 'Profile data from \w-scans'
_diffrn_radiation_type MoK\a
_diffrn_radiation_wavelength 0.71073
_diffrn_reflns_av_R_equivalents 0.0291
_diffrn_reflns_av_unetI/netI 0.0249
_diffrn_reflns_Laue_measured_fraction_full 0.996
_diffrn_reflns_Laue_measured_fraction_max 0.996
_diffrn_reflns_limit_h_max 15
_diffrn_reflns_limit_h_min -17
_diffrn_reflns_limit_k_max 7
_diffrn_reflns_limit_k_min -7
_diffrn_reflns_limit_l_max 20
_diffrn_reflns_limit_l_min -20
_diffrn_reflns_number 9488
_diffrn_reflns_point_group_measured_fraction_full 0.996
_diffrn_reflns_point_group_measured_fraction_max 0.996
_diffrn_reflns_theta_full 25.242
_diffrn_reflns_theta_max 25.671
_diffrn_reflns_theta_min 2.657
_diffrn_source 'Rotating Anode MicroMax-007HF DW 1.2 kW'
_exptl_absorpt_coefficient_mu 0.260
_exptl_absorpt_correction_T_max 1.00000
_exptl_absorpt_correction_T_min 0.74413
_exptl_absorpt_correction_type multi-scan
_exptl_absorpt_process_details
;
CrysAlisPro 1.171.38.43 (Rigaku Oxford Diffraction, 2015)
Empirical absorption correction using spherical harmonics,
 implemented in SCALE3 ABSPACK scaling algorithm.
;
_exptl_crystal_colour yellow
_exptl_crystal_density_diffrn 1.464
_exptl_crystal_description needle
_exptl_crystal_F_000 704
_exptl_crystal_size_max 0.100
_exptl_crystal_size_mid 0.040
_exptl_crystal_size_min 0.040
_refine_diff_density_max 1.164
_refine_diff_density_min -0.681
_refine_diff_density_rms 0.094
_refine_ls_extinction_method none
_refine_ls_goodness_of_fit_ref 1.064
_refine_ls_hydrogen_treatment mixed
_refine_ls_matrix_type full
_refine_ls_number_parameters 200
_refine_ls_number_reflns 2893
_refine_ls_number_restraints 3
_refine_ls_restrained_S_all 1.063
_refine_ls_R_factor_all 0.0593
_refine_ls_R_factor_gt 0.0526
_refine_ls_shift/su_max 0.001
_refine_ls_shift/su_mean 0.000
_refine_ls_structure_factor_coef Fsqd
_refine_ls_weighting_details 'w=1/[\s^2^(Fo^2^)+(0.0848P)^2^+2.5770P] where P=(Fo^2^+2Fc^2^)/3'
_refine_ls_weighting_scheme calc
_refine_ls_wR_factor_gt 0.1432
_refine_ls_wR_factor_ref 0.1488
_reflns_Friedel_coverage 0.000
_reflns_number_gt 2529
_reflns_number_total 2893
_reflns_threshold_expression 'I > 2\s(I)'
_cod_data_source_file c8nj00902c2.cif
_cod_data_source_block Doroshenko_Na2SAA_RK
_cod_depositor_comments 'Adding full bibliography for 7057302--7057305.cif.'
_cod_database_code 7057303
_shelx_shelxl_version_number 2017/1
_shelx_space_group_comment
;
The symmetry employed for this shelxl refinement is uniquely defined
by the following loop, which should always be used as a source of
symmetry information in preference to the above space-group names.
They are only intended as comments.
;
_shelx_estimated_absorpt_t_min 0.974
_shelx_estimated_absorpt_t_max 0.990

loop_
_space_group_symop_operation_xyz
'x, y, z'
'-x, y+1/2, -z+1/2'
'-x, -y, -z'
'x, -y-1/2, z-1/2'

loop_
_atom_site_label
_atom_site_type_symbol
_atom_site_fract_x
_atom_site_fract_y
_atom_site_fract_z
_atom_site_U_iso_or_equiv
_atom_site_adp_type
_atom_site_occupancy
_atom_site_site_symmetry_order
_atom_site_calc_flag
_atom_site_refinement_flags_posn
_atom_site_refinement_flags_adp
P1 P 0.89251(5) 0.58935(10) 0.63091(4) 0.0135(2) Uani 1 1 d . .
Na1 Na 0.96899(8) 0.07204(16) 0.71436(6) 0.0195(3) Uani 1 1 d . .
Na2 Na 0.95354(8) 0.64771(16) 0.42851(6) 0.0173(3) Uani 1 1 d . .
O1 O 0.70207(15) 0.1898(3) 0.75432(11) 0.0232(5) Uani 1 1 d . .
O2 O 0.91527(13) 0.7367(3) 0.70039(10) 0.0173(4) Uani 1 1 d . .
O3 O 0.91474(14) 0.3633(3) 0.65161(11) 0.0190(4) Uani 1 1 d . .
O4 O 0.93953(14) 0.6580(3) 0.55897(10) 0.0168(4) Uani 1 1 d . .
O5 O 0.95112(14) 1.0015(3) 0.40243(11) 0.0197(4) Uani 1 1 d . .
H5O H 0.990580 1.096785 0.416415 0.024 Uiso 1 1 calc R U
O6 O 0.84055(16) 0.5784(3) 0.32162(11) 0.0268(5) Uani 1 1 d D .
H6A H 0.7866(12) 0.492(3) 0.3046(13) 0.032 Uiso 1 1 d D U
H6B H 0.8489(18) 0.664(3) 0.2769(8) 0.032 Uiso 1 1 d D U
N1 N 0.71704(16) 0.5228(4) 0.66978(13) 0.0171(5) Uani 1 1 d . .
H1 H 0.730071 0.390560 0.681162 0.021 Uiso 1 1 calc R U
C1 C 0.6220(2) 0.5107(5) 0.77603(15) 0.0188(6) Uani 1 1 d . .
C2 C 0.6462(2) 0.2969(5) 0.79458(15) 0.0193(6) Uani 1 1 d . .
C3 C 0.6063(2) 0.2096(5) 0.85981(16) 0.0233(6) Uani 1 1 d . .
H3 H 0.621645 0.069355 0.875102 0.028 Uiso 1 1 calc R U
C4 C 0.5461(2) 0.3232(5) 0.90136(17) 0.0274(7) Uani 1 1 d . .
H4 H 0.520802 0.259437 0.944687 0.033 Uiso 1 1 calc R U
C5 C 0.5210(2) 0.5304(5) 0.88147(18) 0.0279(7) Uani 1 1 d . .
H5 H 0.478556 0.606066 0.910383 0.033 Uiso 1 1 calc R U
C6 C 0.5589(2) 0.6225(5) 0.81923(17) 0.0224(6) Uani 1 1 d . .
H6 H 0.542447 0.763009 0.805161 0.027 Uiso 1 1 calc R U
C7 C 0.66033(19) 0.6158(4) 0.71333(15) 0.0178(6) Uani 1 1 d . .
H7 H 0.643860 0.758361 0.703064 0.021 Uiso 1 1 calc R U
C8 C 0.7624(2) 0.6108(4) 0.60357(15) 0.0180(6) Uani 1 1 d . .
C9 C 0.7299(2) 0.4748(5) 0.53186(16) 0.0276(7) Uani 1 1 d . .
H9A H 0.660193 0.480835 0.520953 0.041 Uiso 1 1 calc R U
H9B H 0.749886 0.329407 0.542486 0.041 Uiso 1 1 calc R U
H9C H 0.758870 0.527077 0.486231 0.041 Uiso 1 1 calc R U
C10 C 0.7336(2) 0.8389(5) 0.58768(17) 0.0253(7) Uani 1 1 d . .
H10A H 0.664361 0.847241 0.573486 0.038 Uiso 1 1 calc R U
H10B H 0.766323 0.893222 0.544370 0.038 Uiso 1 1 calc R U
H10C H 0.751600 0.922703 0.634999 0.038 Uiso 1 1 calc R U
C11 C 0.8580(3) 1.0795(6) 0.4022(3) 0.0493(11) Uani 1 1 d . .
H11A H 0.846575 1.188603 0.361986 0.074 Uiso 1 1 calc R U
H11B H 0.850406 1.139129 0.453881 0.074 Uiso 1 1 calc R U
H11C H 0.812101 0.965215 0.390694 0.074 Uiso 1 1 calc R U

loop_
_atom_site_aniso_label
_atom_site_aniso_U_11
_atom_site_aniso_U_22
_atom_site_aniso_U_33
_atom_site_aniso_U_23
_atom_site_aniso_U_13
_atom_site_aniso_U_12
P1 0.0232(4) 0.0127(4) 0.0052(3) -0.0001(2) 0.0035(2) 0.0001(3)
Na1 0.0353(7) 0.0135(5) 0.0096(5) -0.0005(4) 0.0026(4) -0.0023(4)
Na2 0.0303(6) 0.0160(5) 0.0060(5) 0.0009(4) 0.0042(4) 0.0015(4)
O1 0.0324(12) 0.0210(10) 0.0169(10) 0.0003(8) 0.0054(8) 0.0050(9)
O2 0.0278(10) 0.0177(10) 0.0068(8) -0.0024(7) 0.0033(7) -0.0024(8)
O3 0.0284(11) 0.0153(10) 0.0142(9) 0.0022(7) 0.0073(8) 0.0022(8)
O4 0.0296(11) 0.0163(9) 0.0057(9) -0.0006(7) 0.0061(7) -0.0021(8)
O5 0.0289(11) 0.0159(10) 0.0148(10) -0.0016(8) 0.0050(8) -0.0025(8)
O6 0.0405(13) 0.0285(12) 0.0103(10) 0.0066(8) -0.0017(8) -0.0139(9)
N1 0.0236(12) 0.0171(11) 0.0113(11) 0.0010(9) 0.0042(9) 0.0006(9)
C1 0.0230(14) 0.0214(14) 0.0119(13) -0.0009(11) 0.0017(10) 0.0008(11)
C2 0.0230(14) 0.0241(14) 0.0105(12) -0.0006(11) 0.0013(10) 0.0000(11)
C3 0.0324(16) 0.0252(15) 0.0122(13) 0.0039(11) 0.0019(11) -0.0011(12)
C4 0.0337(17) 0.0375(18) 0.0120(13) 0.0026(12) 0.0070(11) -0.0039(14)
C5 0.0272(16) 0.0381(18) 0.0196(15) -0.0042(13) 0.0085(12) 0.0015(13)
C6 0.0260(15) 0.0236(15) 0.0176(14) -0.0008(11) 0.0033(11) 0.0022(12)
C7 0.0231(14) 0.0191(13) 0.0113(12) -0.0008(10) 0.0013(10) 0.0001(11)
C8 0.0279(15) 0.0208(14) 0.0060(12) 0.0004(10) 0.0050(10) -0.0017(11)
C9 0.0305(16) 0.0406(18) 0.0113(13) -0.0049(13) 0.0008(11) -0.0058(14)
C10 0.0332(16) 0.0259(16) 0.0174(14) 0.0095(12) 0.0053(12) 0.0077(13)
C11 0.034(2) 0.0203(17) 0.095(3) 0.0074(19) 0.013(2) 0.0045(15)

loop_
_atom_type_symbol
_atom_type_description
_atom_type_scat_dispersion_real
_atom_type_scat_dispersion_imag
_atom_type_scat_source
C C 0.0033 0.0016 'International Tables Vol C Tables 4.2.6.8 and 6.1.1.4'
H H 0.0000 0.0000 'International Tables Vol C Tables 4.2.6.8 and 6.1.1.4'
N N 0.0061 0.0033 'International Tables Vol C Tables 4.2.6.8 and 6.1.1.4'
O O 0.0106 0.0060 'International Tables Vol C Tables 4.2.6.8 and 6.1.1.4'
Na Na 0.0362 0.0249 'International Tables Vol C Tables 4.2.6.8 and 6.1.1.4'
P P 0.1023 0.0942 'International Tables Vol C Tables 4.2.6.8 and 6.1.1.4'

loop_
_geom_angle_atom_site_label_1
_geom_angle_atom_site_label_2
_geom_angle_atom_site_label_3
_geom_angle
_geom_angle_site_symmetry_1
_geom_angle_site_symmetry_3
O3 P1 O2 112.72(11) . .
O3 P1 O4 111.48(11) . .
O2 P1 O4 112.42(11) . .
O3 P1 C8 107.73(12) . .
O2 P1 C8 105.56(12) . .
O4 P1 C8 106.44(11) . .
O3 Na1 O2 129.72(9) . 1_545
O3 Na1 O2 96.01(8) . 2_746
O2 Na1 O2 134.12(8) 1_545 2_746
O3 Na1 O5 86.00(7) . 3_766
O2 Na1 O5 84.96(7) 1_545 3_766
O2 Na1 O5 104.24(8) 2_746 3_766
O3 Na1 O6 112.15(8) . 4_566
O2 Na1 O6 61.87(7) 1_545 4_566
O2 Na1 O6 101.37(7) 2_746 4_566
O5 Na1 O6 146.70(8) 3_766 4_566
O3 Na1 O3 150.41(8) . 2_746
O2 Na1 O3 78.95(7) 1_545 2_746
O2 Na1 O3 55.22(6) 2_746 2_746
O5 Na1 O3 106.28(7) 3_766 2_746
O6 Na1 O3 71.98(6) 4_566 2_746
O4 Na2 O5 99.32(8) . .
O4 Na2 O6 130.75(9) . .
O5 Na2 O6 92.28(8) . .
O4 Na2 O3 135.60(8) . 3_766
O5 Na2 O3 85.07(7) . 3_766
O6 Na2 O3 92.79(8) . 3_766
O4 Na2 O4 93.31(7) . 3_766
O5 Na2 O4 142.23(8) . 3_766
O6 Na2 O4 106.02(8) . 3_766
O3 Na2 O4 61.76(6) 3_766 3_766
P1 O2 Na1 134.57(11) . 1_565
P1 O2 Na1 106.53(10) . 2_756
Na1 O2 Na1 99.08(7) 1_565 2_756
P1 O3 Na1 163.09(13) . .
P1 O3 Na2 92.65(9) . 3_766
Na1 O3 Na2 90.34(8) . 3_766
P1 O3 Na1 80.55(8) . 2_756
Na1 O3 Na1 82.66(6) . 2_756
Na2 O3 Na1 93.40(7) 3_766 2_756
P1 O4 Na2 151.76(12) . .
P1 O4 Na2 91.12(9) . 3_766
Na2 O4 Na2 86.69(7) . 3_766
C11 O5 Na2 109.98(19) . .
C11 O5 Na1 125.6(2) . 3_766
Na2 O5 Na1 88.43(7) . 3_766
C11 O5 H5O 109.5 . .
Na2 O5 H5O 131.2 . .
Na1 O5 H5O 91.2 3_766 .
Na2 O6 Na1 98.13(8) . 4_565
Na2 O6 H6A 142.8(13) . .
Na1 O6 H6A 98.5(17) 4_565 .
Na2 O6 H6B 112.7(13) . .
Na1 O6 H6B 62.5(17) 4_565 .
H6A O6 H6B 104.45(15) . .
C7 N1 C8 128.1(2) . .
C7 N1 H1 115.9 . .
C8 N1 H1 115.9 . .
C6 C1 C7 118.2(3) . .
C6 C1 C2 120.8(3) . .
C7 C1 C2 121.0(3) . .
O1 C2 C3 122.0(3) . .
O1 C2 C1 121.7(2) . .
C3 C2 C1 116.3(3) . .
C4 C3 C2 121.6(3) . .
C4 C3 H3 119.2 . .
C2 C3 H3 119.2 . .
C3 C4 C5 121.7(3) . .
C3 C4 H4 119.2 . .
C5 C4 H4 119.2 . .
C6 C5 C4 118.8(3) . .
C6 C5 H5 120.6 . .
C4 C5 H5 120.6 . .
C5 C6 C1 120.9(3) . .
C5 C6 H6 119.6 . .
C1 C6 H6 119.6 . .
N1 C7 C1 122.0(3) . .
N1 C7 H7 119.0 . .
C1 C7 H7 119.0 . .
N1 C8 C10 111.7(2) . .
N1 C8 C9 106.6(2) . .
C10 C8 C9 110.3(2) . .
N1 C8 P1 106.33(18) . .
C10 C8 P1 110.7(2) . .
C9 C8 P1 111.1(2) . .
C8 C9 H9A 109.5 . .
C8 C9 H9B 109.5 . .
H9A C9 H9B 109.5 . .
C8 C9 H9C 109.5 . .
H9A C9 H9C 109.5 . .
H9B C9 H9C 109.5 . .
C8 C10 H10A 109.5 . .
C8 C10 H10B 109.5 . .
H10A C10 H10B 109.5 . .
C8 C10 H10C 109.5 . .
H10A C10 H10C 109.5 . .
H10B C10 H10C 109.5 . .
O5 C11 H11A 109.5 . .
O5 C11 H11B 109.5 . .
H11A C11 H11B 109.5 . .
O5 C11 H11C 109.5 . .
H11A C11 H11C 109.5 . .
H11B C11 H11C 109.5 . .

loop_
_geom_bond_atom_site_label_1
_geom_bond_atom_site_label_2
_geom_bond_distance
_geom_bond_site_symmetry_2
P1 O3 1.5090(19) .
P1 O2 1.5221(19) .
P1 O4 1.5275(18) .
P1 C8 1.846(3) .
Na1 O3 2.237(2) .
Na1 O2 2.272(2) 1_545
Na1 O2 2.315(2) 2_746
Na1 O5 2.449(2) 3_766
Na1 O6 2.885(3) 4_566
Na1 O3 2.980(2) 2_746
Na2 O4 2.2665(19) .
Na2 O5 2.300(2) .
Na2 O6 2.329(2) .
Na2 O3 2.431(2) 3_766
Na2 O4 2.459(2) 3_766
O1 C2 1.298(3) .
O5 C11 1.402(4) .
O5 H5O 0.8400 .
O6 H6A 0.9583(10) .
O6 H6B 0.9583(10) .
N1 C7 1.297(4) .
N1 C8 1.474(3) .
N1 H1 0.8800 .
C1 C6 1.413(4) .
C1 C7 1.423(4) .
C1 C2 1.432(4) .
C2 C3 1.420(4) .
C3 C4 1.374(4) .
C3 H3 0.9500 .
C4 C5 1.400(5) .
C4 H4 0.9500 .
C5 C6 1.377(4) .
C5 H5 0.9500 .
C6 H6 0.9500 .
C7 H7 0.9500 .
C8 C10 1.526(4) .
C8 C9 1.531(4) .
C9 H9A 0.9800 .
C9 H9B 0.9800 .
C9 H9C 0.9800 .
C10 H10A 0.9800 .
C10 H10B 0.9800 .
C10 H10C 0.9800 .
C11 H11A 0.9800 .
C11 H11B 0.9800 .
C11 H11C 0.9800 .

loop_
_geom_torsion_atom_site_label_1
_geom_torsion_atom_site_label_2
_geom_torsion_atom_site_label_3
_geom_torsion_atom_site_label_4
_geom_torsion
_geom_torsion_site_symmetry_4
O3 P1 O2 Na1 146.11(15) 1_565
O4 P1 O2 Na1 19.1(2) 1_565
C8 P1 O2 Na1 -96.55(17) 1_565
O3 P1 O2 Na1 24.54(13) 2_756
O4 P1 O2 Na1 -102.49(11) 2_756
C8 P1 O2 Na1 141.88(11) 2_756
O2 P1 O3 Na1 -11.3(5) .
O4 P1 O3 Na1 116.2(4) .
C8 P1 O3 Na1 -127.4(4) .
O2 P1 O3 Na2 -111.28(10) 3_766
O4 P1 O3 Na2 16.24(12) 3_766
C8 P1 O3 Na2 132.66(10) 3_766
O2 P1 O3 Na1 -18.27(10) 2_756
O4 P1 O3 Na1 109.25(9) 2_756
C8 P1 O3 Na1 -134.33(9) 2_756
O3 P1 O4 Na2 69.1(3) .
O2 P1 O4 Na2 -163.3(2) .
C8 P1 O4 Na2 -48.2(3) .
O3 P1 O4 Na2 -16.04(12) 3_766
O2 P1 O4 Na2 111.65(10) 3_766
C8 P1 O4 Na2 -133.25(10) 3_766
C6 C1 C2 O1 178.2(3) .
C7 C1 C2 O1 -1.3(4) .
C6 C1 C2 C3 -2.4(4) .
C7 C1 C2 C3 178.1(3) .
O1 C2 C3 C4 -179.0(3) .
C1 C2 C3 C4 1.6(4) .
C2 C3 C4 C5 0.0(5) .
C3 C4 C5 C6 -0.9(5) .
C4 C5 C6 C1 0.0(4) .
C7 C1 C6 C5 -178.8(3) .
C2 C1 C6 C5 1.7(4) .
C8 N1 C7 C1 -179.6(3) .
C6 C1 C7 N1 -178.4(3) .
C2 C1 C7 N1 1.1(4) .
C7 N1 C8 C10 -1.2(4) .
C7 N1 C8 C9 -121.8(3) .
C7 N1 C8 P1 119.6(3) .
O3 P1 C8 N1 54.3(2) .
O2 P1 C8 N1 -66.39(19) .
O4 P1 C8 N1 173.95(16) .
O3 P1 C8 C10 175.80(18) .
O2 P1 C8 C10 55.1(2) .
O4 P1 C8 C10 -64.5(2) .
O3 P1 C8 C9 -61.3(2) .
O2 P1 C8 C9 178.06(19) .
O4 P1 C8 C9 58.4(2) .
